data_4122009
loop_
_publ_author_name
'Carrasco, Mario'
'Mendoza, Irene'
'Faust, Michelle'
'L\'opez-Serrano, Joaqu\'in'
'Peloso, Riccardo'
'Rodr\'iguez, Amor'
'Alvarez, Eleuterio'
'Maya, Celia'
'Power, Philip P.'
'Carmona, Ernesto'

_publ_section_title
;
 Terphenyl complexes of molybdenum and tungsten with quadruple metal-metal
 bonds and bridging carboxylate ligands.
;
_journal_issue 25
_journal_name_full 'Journal of the American Chemical Society'
_journal_page_first 9173
_journal_page_last 9180
_journal_paper_doi 10.1021/ja503750a
_journal_volume 136
_journal_year 2014
_chemical_formula_moiety 'C48 H42 F6 O4 W2'
_chemical_formula_sum 'C48 H42 F6 O4 W2'
_chemical_formula_weight 1164.52
_chemical_name_systematic
; 
 ? 
;
_space_group_IT_number 2
_symmetry_cell_setting triclinic
_symmetry_space_group_name_Hall '-P 1'
_symmetry_space_group_name_H-M 'P -1'
_atom_sites_solution_hydrogens geom
_atom_sites_solution_primary direct
_atom_sites_solution_secondary difmap
_audit_creation_method SHELXL-97
_cell_angle_alpha 98.8710(10)
_cell_angle_beta 90.0050(10)
_cell_angle_gamma 92.8740(10)
_cell_formula_units_Z 4
_cell_length_a 10.6961(6)
_cell_length_b 12.2227(7)
_cell_length_c 33.5128(19)
_cell_measurement_reflns_used 9805
_cell_measurement_temperature 173(2)
_cell_measurement_theta_max 30.44
_cell_measurement_theta_min 2.62
_cell_volume 4323.3(4)
_computing_cell_refinement 'APEX2 Software Suite (Bruker, 2007)'
_computing_data_collection 'APEX2 Software Suite (Bruker, 2007)'
_computing_data_reduction 'APEX2 Software Suite (Bruker, 2007)'
_computing_molecular_graphics 'SHELXTL (Sheldrick, 2008)'
_computing_publication_material 'SHELXTL and publCIF (Westrip, 2010)'
_computing_structure_refinement 'SHELXL97 (Sheldrick, 2008)'
_computing_structure_solution 'SIR2002 (Burla et al., 2003)'
_diffrn_ambient_temperature 173(2)
_diffrn_detector_area_resol_mean 8.26
_diffrn_measured_fraction_theta_full 0.994
_diffrn_measured_fraction_theta_max 0.994
_diffrn_measurement_device_type
;
 Bruker-Nonius X8kappa APEX II CCD area detector
;
_diffrn_measurement_method 'phi and omega scans with narrow frames'
_diffrn_radiation_monochromator graphite
_diffrn_radiation_source 'fine-focus sealed tube'
_diffrn_radiation_type MoK\a
_diffrn_radiation_wavelength 0.71073
_diffrn_reflns_av_R_equivalents 0.0309
_diffrn_reflns_av_sigmaI/netI 0.0293
_diffrn_reflns_limit_h_max 12
_diffrn_reflns_limit_h_min -12
_diffrn_reflns_limit_k_max 14
_diffrn_reflns_limit_k_min -13
_diffrn_reflns_limit_l_max 36
_diffrn_reflns_limit_l_min -40
_diffrn_reflns_number 60186
_diffrn_reflns_theta_full 25.25
_diffrn_reflns_theta_max 25.25
_diffrn_reflns_theta_min 1.69
_diffrn_standards_decay_% 0
_exptl_absorpt_coefficient_mu 5.386
_exptl_absorpt_correction_T_max 0.4218
_exptl_absorpt_correction_T_min 0.3049
_exptl_absorpt_correction_type multi-scan
_exptl_absorpt_process_details
;
program SADABS, Bruker (2001).
;
_exptl_crystal_colour red
_exptl_crystal_density_diffrn 1.789
_exptl_crystal_density_method 'not measured'
_exptl_crystal_description prism
_exptl_crystal_F_000 2256
_exptl_crystal_size_max 0.28
_exptl_crystal_size_mid 0.19
_exptl_crystal_size_min 0.16
_platon_squeeze_details
;
;
_refine_diff_density_max 1.985
_refine_diff_density_min -1.427
_refine_diff_density_rms 0.139
_refine_ls_extinction_method none
_refine_ls_goodness_of_fit_ref 1.044
_refine_ls_hydrogen_treatment constr
_refine_ls_matrix_type fullcycle
_refine_ls_number_parameters 1151
_refine_ls_number_reflns 15400
_refine_ls_number_restraints 413
_refine_ls_restrained_S_all 1.060
_refine_ls_R_factor_all 0.0410
_refine_ls_R_factor_gt 0.0352
_refine_ls_shift/su_max 0.003
_refine_ls_shift/su_mean 0.001
_refine_ls_structure_factor_coef Fsqd
_refine_ls_weighting_details 'calc w=1/[\s^2^(Fo^2^)+(0.0366P)^2^+22.2849P] where P=(Fo^2^+2Fc^2^)/3'
_refine_ls_weighting_scheme calc
_refine_ls_wR_factor_gt 0.0813
_refine_ls_wR_factor_ref 0.0843
_reflns_number_gt 13603
_reflns_number_total 15400
_reflns_threshold_expression >2sigma(I)
_cod_data_source_file ja503750a_si_001.cif
_cod_data_source_block 5a
_cod_depositor_comments
;
The following automatic conversions were performed:

'_symmetry_cell_setting' value 'Triclinic' changed to 'triclinic'
according to
/usr/data/users/saulius/crontab/automatic-downloads/rss-feeds/ACS/lib/dictionaries/cif_core.dic
dictionary named 'cif_core.dic' version 2.4.2 from 2011-04-26.

Automatic conversion script
Id: cif_fix_values 2281 2013-09-26 08:29:07Z andrius 

 Adding full bibliography for 4122003--4122009.cif.
;
_cod_database_code 4122009

loop_
_symmetry_equiv_pos_as_xyz
'x, y, z'
'-x, -y, -z'

loop_
_atom_site_label
_atom_site_type_symbol
_atom_site_fract_x
_atom_site_fract_y
_atom_site_fract_z
_atom_site_U_iso_or_equiv
_atom_site_adp_type
_atom_site_occupancy
_atom_site_symmetry_multiplicity
_atom_site_calc_flag
_atom_site_refinement_flags
_atom_site_disorder_assembly
_atom_site_disorder_group
W1 W 0.440061(19) 0.671728(18) 0.220896(7) 0.02145(5) Uani 1 1 d . . .
W2 W 0.505652(19) 0.796991(19) 0.272427(7) 0.02277(5) Uani 1 1 d . . .
O1 O 0.4563(3) 0.7906(3) 0.18220(12) 0.0273(9) Uani 1 1 d . . .
O2 O 0.5176(4) 0.9186(3) 0.23475(13) 0.0303(10) Uani 1 1 d . . .
O3 O 0.4287(4) 0.5505(3) 0.25870(13) 0.0306(10) Uani 1 1 d . . .
O4 O 0.4944(4) 0.6784(4) 0.31071(13) 0.0320(10) Uani 1 1 d . . .
C1 C 0.6188(5) 0.6210(4) 0.19680(18) 0.0227(12) Uani 1 1 d . . .
C2 C 0.6186(5) 0.5542(5) 0.15855(18) 0.0229(12) Uani 1 1 d . . .
C3 C 0.7305(5) 0.5347(5) 0.13747(19) 0.0288(14) Uani 1 1 d . . .
H3 H 0.7282 0.4903 0.1116 0.035 Uiso 1 1 calc R . .
C4 C 0.8438(5) 0.5787(5) 0.15375(19) 0.0307(14) Uani 1 1 d . . .
H4 H 0.9185 0.5684 0.1386 0.037 Uiso 1 1 calc R . .
C5 C 0.8474(5) 0.6386(5) 0.1927(2) 0.0307(14) Uani 1 1 d . . .
H5 H 0.9255 0.6656 0.2048 0.037 Uiso 1 1 calc R . .
C6 C 0.7377(5) 0.6587(5) 0.21379(18) 0.0248(13) Uani 1 1 d . . .
C7 C 0.5016(5) 0.4935(5) 0.13980(17) 0.0229(12) Uani 1 1 d . . .
C8 C 0.4389(5) 0.5299(5) 0.10778(18) 0.0266(13) Uani 1 1 d . . .
C9 C 0.3386(5) 0.4633(5) 0.08889(19) 0.0280(13) Uani 1 1 d . . .
H9 H 0.2951 0.4873 0.0674 0.034 Uiso 1 1 calc R . .
C10 C 0.3018(5) 0.3639(5) 0.10081(19) 0.0316(15) Uani 1 1 d . . .
H10 H 0.2334 0.3202 0.0877 0.038 Uiso 1 1 calc R . .
C11 C 0.3652(5) 0.3277(5) 0.13224(19) 0.0299(14) Uani 1 1 d . . .
H11 H 0.3398 0.2591 0.1405 0.036 Uiso 1 1 calc R . .
C12 C 0.4654(5) 0.3912(5) 0.15172(18) 0.0265(13) Uani 1 1 d . . .
C13 C 0.4792(6) 0.6352(5) 0.0926(2) 0.0355(15) Uani 1 1 d . . .
H13A H 0.5020 0.6926 0.1156 0.053 Uiso 1 1 calc R . .
H13B H 0.4102 0.6596 0.0775 0.053 Uiso 1 1 calc R . .
H13C H 0.5516 0.6222 0.0749 0.053 Uiso 1 1 calc R . .
C14 C 0.5355(6) 0.3472(5) 0.1848(2) 0.0357(15) Uani 1 1 d . . .
H14A H 0.5209 0.3934 0.2108 0.054 Uiso 1 1 calc R . .
H14B H 0.6253 0.3492 0.1790 0.054 Uiso 1 1 calc R . .
H14C H 0.5056 0.2707 0.1859 0.054 Uiso 1 1 calc R . .
C15 C 0.7449(5) 0.7158(5) 0.25650(18) 0.0261(13) Uani 1 1 d . . .
C16 C 0.7616(5) 0.6511(5) 0.2875(2) 0.0351(15) Uani 1 1 d . . .
C17 C 0.7752(6) 0.7029(7) 0.3272(2) 0.0464(19) Uani 1 1 d . . .
H17 H 0.7899 0.6603 0.3480 0.056 Uiso 1 1 calc R . .
C18 C 0.7675(6) 0.8163(7) 0.3365(2) 0.049(2) Uani 1 1 d . . .
H18 H 0.7703 0.8503 0.3640 0.059 Uiso 1 1 calc R . .
C19 C 0.7556(6) 0.8812(6) 0.3066(2) 0.0398(17) Uani 1 1 d . . .
H19 H 0.7498 0.9591 0.3137 0.048 Uiso 1 1 calc R . .
C20 C 0.7520(5) 0.8329(5) 0.26555(19) 0.0301(14) Uani 1 1 d . . .
C21 C 0.7695(7) 0.5271(6) 0.2769(2) 0.052(2) Uani 1 1 d . . .
H21A H 0.8449 0.5104 0.2610 0.078 Uiso 1 1 calc R . .
H21B H 0.6954 0.4960 0.2611 0.078 Uiso 1 1 calc R . .
H21C H 0.7733 0.4943 0.3018 0.078 Uiso 1 1 calc R . .
C22 C 0.7806(6) 0.9015(5) 0.2331(2) 0.0375(16) Uani 1 1 d . . .
H22A H 0.7489 0.9756 0.2409 0.056 Uiso 1 1 calc R . .
H22B H 0.7404 0.8660 0.2078 0.056 Uiso 1 1 calc R . .
H22C H 0.8714 0.9080 0.2293 0.056 Uiso 1 1 calc R . .
C23 C 0.3262(5) 0.8493(5) 0.29501(19) 0.0302(14) Uani 1 1 d . . .
C24 C 0.3290(6) 0.9330(5) 0.3292(2) 0.0374(16) Uani 1 1 d . . .
C25 C 0.2171(6) 0.9699(6) 0.3477(2) 0.050(2) Uani 1 1 d . . .
H25 H 0.2207 1.0257 0.3709 0.060 Uiso 1 1 calc R . .
C26 C 0.1033(6) 0.9259(6) 0.3327(2) 0.051(2) Uani 1 1 d . . .
H26 H 0.0286 0.9525 0.3451 0.061 Uiso 1 1 calc R . .
C27 C 0.0967(6) 0.8425(6) 0.2992(2) 0.0435(18) Uani 1 1 d . . .
H27 H 0.0177 0.8117 0.2890 0.052 Uiso 1 1 calc R . .
C28 C 0.2068(5) 0.8046(5) 0.28089(19) 0.0297(14) Uani 1 1 d . . .
C29 C 0.4488(6) 0.9888(6) 0.3472(2) 0.046(2) Uani 1 1 d . . .
C30 C 0.4970(6) 1.0851(6) 0.3332(3) 0.059(3) Uani 1 1 d . . .
C31 C 0.6037(7) 1.1427(7) 0.3524(3) 0.079(3) Uani 1 1 d . . .
H31 H 0.6371 1.2074 0.3429 0.095 Uiso 1 1 calc R . .
C32 C 0.6584(8) 1.1082(8) 0.3834(4) 0.093(4) Uani 1 1 d . . .
H32 H 0.7302 1.1484 0.3958 0.112 Uiso 1 1 calc R . .
C33 C 0.6126(8) 1.0152(9) 0.3978(3) 0.081(4) Uani 1 1 d . . .
H33 H 0.6537 0.9923 0.4200 0.098 Uiso 1 1 calc R . .
C34 C 0.5048(7) 0.9518(7) 0.3804(3) 0.061(3) Uani 1 1 d . . .
C35 C 0.4337(8) 1.1306(6) 0.3004(3) 0.069(3) Uani 1 1 d . . .
H35A H 0.4033 1.0695 0.2797 0.104 Uiso 1 1 calc R . .
H35B H 0.4931 1.1795 0.2884 0.104 Uiso 1 1 calc R . .
H35C H 0.3628 1.1729 0.3116 0.104 Uiso 1 1 calc R . .
C36 C 0.4549(9) 0.8536(8) 0.3964(3) 0.075(3) Uani 1 1 d . . .
H36A H 0.3713 0.8673 0.4074 0.113 Uiso 1 1 calc R . .
H36B H 0.5105 0.8378 0.4178 0.113 Uiso 1 1 calc R . .
H36C H 0.4496 0.7899 0.3747 0.113 Uiso 1 1 calc R . .
C37 C 0.1958(5) 0.7108(5) 0.24635(19) 0.0295(14) Uani 1 1 d . . .
C38 C 0.1632(6) 0.6020(6) 0.2537(2) 0.0387(16) Uani 1 1 d . . .
C39 C 0.1480(6) 0.5164(6) 0.2210(2) 0.0432(18) Uani 1 1 d . . .
H39 H 0.1231 0.4438 0.2257 0.052 Uiso 1 1 calc R . .
C40 C 0.1684(6) 0.5356(6) 0.1825(2) 0.0428(19) Uani 1 1 d . . .
H40 H 0.1645 0.4752 0.1609 0.051 Uiso 1 1 calc R . .
C41 C 0.1947(6) 0.6417(6) 0.1745(2) 0.0413(17) Uani 1 1 d . . .
H41 H 0.2069 0.6539 0.1474 0.050 Uiso 1 1 calc R . .
C42 C 0.2034(5) 0.7321(5) 0.2063(2) 0.0326(15) Uani 1 1 d . . .
C43 C 0.1382(7) 0.5799(7) 0.2956(2) 0.054(2) Uani 1 1 d . . .
H43A H 0.0585 0.6107 0.3049 0.081 Uiso 1 1 calc R . .
H43B H 0.2059 0.6146 0.3136 0.081 Uiso 1 1 calc R . .
H43C H 0.1335 0.4997 0.2958 0.081 Uiso 1 1 calc R . .
C44 C 0.2000(6) 0.8486(6) 0.1971(2) 0.0460(18) Uani 1 1 d . . .
H44A H 0.2274 0.8504 0.1693 0.069 Uiso 1 1 calc R . .
H44B H 0.2560 0.8978 0.2158 0.069 Uiso 1 1 calc R . .
H44C H 0.1144 0.8735 0.2003 0.069 Uiso 1 1 calc R . .
C45 C 0.4921(5) 0.8877(5) 0.1979(2) 0.0311(14) Uani 1 1 d . A .
C46 C 0.5070(6) 0.9740(6) 0.1699(2) 0.0490(19) Uani 1 1 d D . .
F1A F 0.4722(13) 0.9335(8) 0.1328(3) 0.088(5) Uani 0.50 1 d PDU A 1
F2A F 0.6163(8) 1.0186(13) 0.1682(4) 0.110(9) Uani 0.50 1 d PDU A 1
F3A F 0.4317(11) 1.0542(8) 0.1803(3) 0.086(6) Uani 0.50 1 d PDU A 1
F1B F 0.5817(11) 1.0575(8) 0.1862(4) 0.094(7) Uani 0.50 1 d PDU A 2
F2B F 0.4058(9) 1.0173(12) 0.1618(4) 0.119(9) Uani 0.50 1 d PDU A 2
F3B F 0.5608(16) 0.9359(9) 0.1367(4) 0.127(9) Uani 0.50 1 d PDU A 2
C47 C 0.4582(6) 0.5803(5) 0.2954(2) 0.0354(15) Uani 1 1 d . B .
C48 C 0.4501(7) 0.4941(7) 0.3234(2) 0.058(2) Uani 1 1 d D . .
F4A F 0.3806(10) 0.4037(9) 0.3072(3) 0.084 Uani 0.50 1 d PDU B 1
F5A F 0.3880(8) 0.5316(8) 0.3566(3) 0.064 Uani 0.50 1 d PDU B 1
F6A F 0.5580(8) 0.4663(9) 0.3341(3) 0.082 Uani 0.50 1 d PDU B 1
F4B F 0.5042(11) 0.5304(10) 0.3591(3) 0.092 Uani 0.50 1 d PDU B 2
F5B F 0.5167(8) 0.4077(7) 0.3103(3) 0.063 Uani 0.50 1 d PDU B 2
F6B F 0.3406(8) 0.4496(10) 0.3293(4) 0.086 Uani 0.50 1 d PDU B 2
W3 W 0.936860(18) 0.070029(18) 0.005655(6) 0.01756(5) Uani 1 1 d . . .
F7 F 1.3249(5) 0.2864(4) 0.00123(14) 0.0708(15) Uani 1 1 d U . .
F8 F 1.2453(4) 0.2821(4) -0.05625(15) 0.0625(13) Uani 1 1 d U . .
F9 F 1.3810(4) 0.1674(4) -0.0476(2) 0.088(2) Uani 1 1 d U . .
O5 O 1.0786(3) 0.1788(3) -0.00952(11) 0.0227(8) Uani 1 1 d . . .
O6 O 0.7944(3) -0.0367(3) 0.02240(11) 0.0225(8) Uani 1 1 d . . .
C49 C 0.9788(5) 0.1300(4) 0.06823(16) 0.0198(11) Uani 1 1 d . . .
C50 C 0.9289(5) 0.2308(5) 0.08556(16) 0.0201(11) Uani 1 1 d . . .
C51 C 0.9590(5) 0.2806(5) 0.12540(17) 0.0252(13) Uani 1 1 d . . .
H51 H 0.9221 0.3475 0.1366 0.030 Uiso 1 1 calc R . .
C52 C 1.0423(6) 0.2322(5) 0.14832(17) 0.0288(13) Uani 1 1 d . . .
H52 H 1.0661 0.2675 0.1747 0.035 Uiso 1 1 calc R . .
C53 C 1.0899(5) 0.1324(5) 0.13238(18) 0.0281(13) Uani 1 1 d . . .
H53 H 1.1456 0.0981 0.1481 0.034 Uiso 1 1 calc R . .
C54 C 1.0576(5) 0.0812(5) 0.09350(17) 0.0226(12) Uani 1 1 d . . .
C55 C 0.8330(5) 0.2873(5) 0.06385(17) 0.0232(12) Uani 1 1 d . . .
C56 C 0.8677(6) 0.3798(5) 0.04613(18) 0.0295(14) Uani 1 1 d . . .
C57 C 0.7757(7) 0.4343(6) 0.02815(19) 0.0385(16) Uani 1 1 d . . .
H57 H 0.7991 0.4969 0.0157 0.046 Uiso 1 1 calc R . .
C58 C 0.6519(6) 0.3983(6) 0.0284(2) 0.0433(19) Uani 1 1 d . . .
H58 H 0.5905 0.4356 0.0159 0.052 Uiso 1 1 calc R . .
C59 C 0.6162(6) 0.3072(6) 0.0469(2) 0.0386(17) Uani 1 1 d . . .
H59 H 0.5305 0.2831 0.0472 0.046 Uiso 1 1 calc R . .
C60 C 0.7064(5) 0.2507(5) 0.06514(18) 0.0278(13) Uani 1 1 d . . .
C61 C 1.0023(6) 0.4253(5) 0.0471(2) 0.0343(15) Uani 1 1 d . . .
H61A H 1.0328 0.4400 0.0750 0.051 Uiso 1 1 calc R . .
H61B H 1.0068 0.4944 0.0355 0.051 Uiso 1 1 calc R . .
H61C H 1.0542 0.3710 0.0312 0.051 Uiso 1 1 calc R . .
C62 C 0.6633(6) 0.1581(6) 0.0876(2) 0.0416(17) Uani 1 1 d . . .
H62A H 0.6795 0.0867 0.0713 0.062 Uiso 1 1 calc R . .
H62B H 0.5734 0.1622 0.0929 0.062 Uiso 1 1 calc R . .
H62C H 0.7091 0.1654 0.1133 0.062 Uiso 1 1 calc R . .
C63 C 1.0972(5) -0.0345(5) 0.08008(17) 0.0242(12) Uani 1 1 d . . .
C64 C 1.0266(5) -0.1226(5) 0.09324(17) 0.0262(13) Uani 1 1 d . . .
C65 C 1.0649(7) -0.2301(5) 0.08227(19) 0.0370(16) Uani 1 1 d . . .
H65 H 1.0197 -0.2900 0.0916 0.044 Uiso 1 1 calc R . .
C66 C 1.1683(7) -0.2509(6) 0.05787(19) 0.0399(17) Uani 1 1 d . . .
H66 H 1.1893 -0.3251 0.0489 0.048 Uiso 1 1 calc R . .
C67 C 1.2402(6) -0.1652(5) 0.04667(19) 0.0357(16) Uani 1 1 d . . .
H67 H 1.3114 -0.1811 0.0302 0.043 Uiso 1 1 calc R . .
C68 C 1.2112(5) -0.0537(5) 0.05894(18) 0.0295(14) Uani 1 1 d . . .
C69 C 0.9138(6) -0.1017(6) 0.1193(2) 0.0373(15) Uani 1 1 d . . .
H69A H 0.8723 -0.1727 0.1231 0.056 Uiso 1 1 calc R . .
H69B H 0.8556 -0.0586 0.1062 0.056 Uiso 1 1 calc R . .
H69C H 0.9397 -0.0602 0.1456 0.056 Uiso 1 1 calc R . .
C70 C 1.3075(6) 0.0398(6) 0.05728(19) 0.0364(16) Uani 1 1 d . . .
H70A H 1.3585 0.0512 0.0820 0.055 Uiso 1 1 calc R . .
H70B H 1.2652 0.1078 0.0549 0.055 Uiso 1 1 calc R . .
H70C H 1.3614 0.0212 0.0338 0.055 Uiso 1 1 calc R . .
C71 C 1.1826(5) 0.1379(5) -0.02030(17) 0.0233(12) Uani 1 1 d . . .
C72 C 1.2858(6) 0.2167(5) -0.0307(2) 0.0329(14) Uani 1 1 d . . .
W4 W 0.04696(2) 0.42109(2) 0.495147(7) 0.02992(6) Uani 1 1 d . . .
F10 F 0.4436(6) 0.6106(8) 0.5035(2) 0.140(3) Uani 1 1 d U . .
F11 F 0.3561(7) 0.7605(6) 0.5004(3) 0.141(4) Uani 1 1 d U . .
F12 F 0.3802(5) 0.6440(6) 0.44761(18) 0.097(2) Uani 1 1 d U . .
O7 O 0.2174(5) 0.5016(5) 0.48758(16) 0.0602(16) Uani 1 1 d . . .
O8 O -0.1248(6) 0.3358(4) 0.50205(14) 0.0544(15) Uani 1 1 d . . .
C73 C 0.0253(7) 0.3818(6) 0.4307(2) 0.0393(13) Uani 1 1 d U . .
C74 C 0.0773(8) 0.2843(6) 0.4112(2) 0.0480(14) Uani 1 1 d U . .
C75 C 0.0731(9) 0.2569(7) 0.3693(2) 0.0619(15) Uani 1 1 d U . .
H75 H 0.1082 0.1902 0.3569 0.074 Uiso 1 1 calc R . .
C76 C 0.0201(9) 0.3232(7) 0.3458(3) 0.0668(16) Uani 1 1 d U . .
H76 H 0.0224 0.3053 0.3172 0.080 Uiso 1 1 calc R . .
C77 C -0.0377(9) 0.4179(7) 0.3639(2) 0.0611(15) Uani 1 1 d U . .
H77 H -0.0772 0.4636 0.3477 0.073 Uiso 1 1 calc R . .
C78 C -0.0376(8) 0.4454(6) 0.4059(2) 0.0471(14) Uani 1 1 d U . .
C79 C 0.1483(6) 0.2089(5) 0.43302(19) 0.0363(16) Uani 1 1 d . . .
C80 C 0.0870(6) 0.1191(5) 0.44641(19) 0.0350(15) Uani 1 1 d . . .
C81 C 0.1563(8) 0.0448(6) 0.4636(2) 0.050(2) Uani 1 1 d . . .
H81 H 0.1135 -0.0167 0.4727 0.061 Uiso 1 1 calc R . .
C82 C 0.2817(9) 0.0563(7) 0.4679(3) 0.068(3) Uani 1 1 d . . .
H82 H 0.3259 0.0050 0.4803 0.082 Uiso 1 1 calc R . .
C83 C 0.3437(8) 0.1424(8) 0.4541(3) 0.072(3) Uani 1 1 d . . .
H83 H 0.4322 0.1502 0.4568 0.086 Uiso 1 1 calc R . .
C84 C 0.2797(7) 0.2214(6) 0.4358(3) 0.056(2) Uani 1 1 d . . .
C85 C -0.0524(7) 0.0970(6) 0.4406(2) 0.052(2) Uani 1 1 d . . .
H85A H -0.0961 0.1607 0.4542 0.077 Uiso 1 1 calc R . .
H85B H -0.0788 0.0307 0.4522 0.077 Uiso 1 1 calc R . .
H85C H -0.0728 0.0851 0.4117 0.077 Uiso 1 1 calc R . .
C86 C 0.3507(10) 0.3137(8) 0.4196(3) 0.097(4) Uani 1 1 d . . .
H86A H 0.3146 0.3231 0.3935 0.145 Uiso 1 1 calc R . .
H86B H 0.4386 0.2956 0.4159 0.145 Uiso 1 1 calc R . .
H86C H 0.3454 0.3826 0.4386 0.145 Uiso 1 1 calc R . .
C87 C -0.0989(6) 0.5486(5) 0.42341(18) 0.0335(15) Uani 1 1 d . . .
C88 C -0.0357(9) 0.6515(8) 0.4263(3) 0.0663(18) Uani 1 1 d U . .
C89 C -0.1081(10) 0.7465(9) 0.4424(3) 0.0798(18) Uani 1 1 d U . .
H89 H -0.0699 0.8193 0.4468 0.096 Uiso 1 1 calc R . .
C90 C -0.2282(11) 0.7293(10) 0.4507(3) 0.0871(19) Uani 1 1 d U . .
H90 H -0.2711 0.7897 0.4647 0.104 Uiso 1 1 calc R . .
C91 C -0.2915(11) 0.6336(10) 0.4408(3) 0.090(2) Uani 1 1 d U . .
H91 H -0.3804 0.6297 0.4415 0.108 Uiso 1 1 calc R . .
C92 C -0.2271(10) 0.5401(9) 0.4294(3) 0.084(2) Uani 1 1 d U . .
C93 C 0.0923(10) 0.6674(9) 0.4117(3) 0.087(3) Uani 1 1 d U . .
H93A H 0.1411 0.6044 0.4159 0.130 Uiso 1 1 calc R . .
H93B H 0.1315 0.7360 0.4265 0.130 Uiso 1 1 calc R . .
H93C H 0.0897 0.6725 0.3828 0.130 Uiso 1 1 calc R . .
C94 C -0.2956(12) 0.4262(10) 0.4169(4) 0.103(3) Uani 1 1 d U . .
H94A H -0.3805 0.4276 0.4279 0.154 Uiso 1 1 calc R . .
H94B H -0.2499 0.3691 0.4274 0.154 Uiso 1 1 calc R . .
H94C H -0.3001 0.4093 0.3873 0.154 Uiso 1 1 calc R . .
C95 C 0.2186(8) 0.6029(8) 0.4906(2) 0.066(3) Uani 1 1 d . . .
C96 C 0.3417(12) 0.6680(14) 0.4838(3) 0.122(6) Uani 1 1 d . . .

loop_
_atom_site_aniso_label
_atom_site_aniso_U_11
_atom_site_aniso_U_22
_atom_site_aniso_U_33
_atom_site_aniso_U_23
_atom_site_aniso_U_13
_atom_site_aniso_U_12
W1 0.01387(10) 0.01870(12) 0.03029(13) -0.00183(10) 0.00024(9) 0.00346(8)
W2 0.01632(10) 0.02035(12) 0.02995(13) -0.00279(10) -0.00115(9) 0.00503(9)
O1 0.0206(19) 0.026(2) 0.036(2) 0.0045(19) -0.0030(17) 0.0048(17)
O2 0.025(2) 0.023(2) 0.042(3) -0.0002(19) -0.0016(19) 0.0037(17)
O3 0.033(2) 0.023(2) 0.035(3) 0.0031(19) 0.0093(19) 0.0068(18)
O4 0.033(2) 0.034(3) 0.029(2) 0.004(2) 0.0053(18) 0.0103(19)
C1 0.016(2) 0.015(3) 0.037(3) 0.000(2) -0.002(2) 0.005(2)
C2 0.018(3) 0.018(3) 0.033(3) 0.005(3) 0.000(2) 0.005(2)
C3 0.023(3) 0.031(3) 0.030(3) -0.004(3) 0.003(2) 0.004(2)
C4 0.016(3) 0.031(3) 0.042(4) -0.005(3) 0.007(2) 0.004(2)
C5 0.013(3) 0.030(3) 0.047(4) -0.004(3) -0.002(2) 0.002(2)
C6 0.015(2) 0.019(3) 0.039(4) 0.000(3) -0.003(2) 0.002(2)
C7 0.016(2) 0.023(3) 0.027(3) -0.005(2) 0.000(2) 0.005(2)
C8 0.020(3) 0.030(3) 0.027(3) -0.003(3) 0.003(2) 0.003(2)
C9 0.018(3) 0.032(4) 0.034(3) 0.003(3) -0.002(2) 0.004(2)
C10 0.017(3) 0.035(4) 0.037(4) -0.012(3) -0.001(2) 0.000(2)
C11 0.025(3) 0.022(3) 0.039(4) -0.004(3) 0.002(3) 0.000(2)
C12 0.026(3) 0.025(3) 0.027(3) -0.005(3) 0.005(2) 0.009(2)
C13 0.030(3) 0.041(4) 0.036(4) 0.011(3) -0.002(3) -0.004(3)
C14 0.039(3) 0.026(3) 0.042(4) 0.003(3) -0.007(3) 0.000(3)
C15 0.011(2) 0.031(3) 0.035(3) -0.003(3) -0.004(2) 0.004(2)
C16 0.024(3) 0.036(4) 0.045(4) 0.001(3) -0.011(3) 0.008(3)
C17 0.033(4) 0.059(5) 0.046(4) 0.002(4) -0.009(3) 0.014(3)
C18 0.027(3) 0.076(6) 0.039(4) -0.011(4) -0.002(3) 0.015(3)
C19 0.026(3) 0.038(4) 0.048(4) -0.018(3) -0.004(3) 0.010(3)
C20 0.013(3) 0.032(4) 0.042(4) -0.003(3) -0.004(2) 0.002(2)
C21 0.053(4) 0.045(5) 0.062(5) 0.018(4) -0.017(4) 0.004(4)
C22 0.024(3) 0.030(4) 0.057(5) 0.002(3) 0.006(3) -0.002(3)
C23 0.023(3) 0.026(3) 0.039(4) -0.003(3) -0.001(3) 0.006(2)
C24 0.026(3) 0.031(4) 0.049(4) -0.015(3) -0.002(3) 0.013(3)
C25 0.036(4) 0.044(4) 0.058(5) -0.032(4) 0.002(3) 0.013(3)
C26 0.027(3) 0.052(5) 0.065(5) -0.025(4) 0.009(3) 0.013(3)
C27 0.023(3) 0.044(4) 0.056(5) -0.017(4) 0.000(3) 0.007(3)
C28 0.024(3) 0.029(3) 0.033(3) -0.005(3) 0.000(3) 0.007(2)
C29 0.025(3) 0.041(4) 0.059(5) -0.030(4) -0.008(3) 0.013(3)
C30 0.030(4) 0.035(4) 0.099(7) -0.030(4) -0.012(4) 0.009(3)
C31 0.036(4) 0.047(5) 0.138(10) -0.039(6) -0.016(5) 0.003(4)
C32 0.044(5) 0.065(7) 0.147(11) -0.065(7) -0.038(6) 0.022(5)
C33 0.052(5) 0.089(8) 0.085(7) -0.056(6) -0.031(5) 0.039(5)
C34 0.050(5) 0.065(6) 0.057(5) -0.032(5) -0.012(4) 0.026(4)
C35 0.049(5) 0.030(4) 0.122(9) -0.009(5) -0.006(5) 0.009(4)
C36 0.083(7) 0.082(7) 0.056(6) -0.014(5) -0.009(5) 0.035(6)
C37 0.014(3) 0.032(4) 0.039(4) -0.009(3) 0.000(2) 0.006(2)
C38 0.030(3) 0.034(4) 0.049(4) -0.004(3) -0.001(3) 0.003(3)
C39 0.027(3) 0.030(4) 0.067(5) -0.011(4) -0.004(3) 0.004(3)
C40 0.024(3) 0.044(4) 0.051(5) -0.023(4) 0.001(3) 0.007(3)
C41 0.023(3) 0.057(5) 0.039(4) -0.007(3) 0.001(3) 0.000(3)
C42 0.017(3) 0.036(4) 0.042(4) -0.003(3) -0.005(3) 0.002(2)
C43 0.052(5) 0.047(5) 0.061(5) 0.005(4) 0.002(4) -0.001(4)
C44 0.032(3) 0.052(5) 0.055(5) 0.008(4) -0.004(3) 0.011(3)
C45 0.024(3) 0.026(3) 0.044(4) 0.008(3) -0.002(3) 0.004(3)
C46 0.057(5) 0.042(5) 0.053(5) 0.019(4) -0.008(4) 0.005(4)
F1A 0.161(16) 0.055(8) 0.051(8) 0.020(6) -0.021(10) 0.001(11)
F2A 0.048(7) 0.19(2) 0.117(17) 0.109(15) -0.007(8) -0.024(10)
F3A 0.138(17) 0.045(7) 0.088(11) 0.036(7) 0.011(10) 0.041(10)
F1B 0.133(16) 0.052(8) 0.103(14) 0.043(8) -0.049(11) -0.056(9)
F2B 0.060(8) 0.15(2) 0.18(2) 0.129(17) -0.038(12) -0.005(10)
F3B 0.22(2) 0.067(10) 0.105(15) 0.029(10) 0.104(15) 0.011(15)
C47 0.040(4) 0.027(4) 0.041(4) 0.009(3) 0.010(3) 0.012(3)
C48 0.060(5) 0.061(5) 0.054(5) 0.013(4) 0.001(4) 0.007(4)
F4A 0.084 0.084 0.084 0.013 0.001 0.004
F5A 0.064 0.064 0.064 0.010 0.001 0.003
F6A 0.082 0.082 0.082 0.013 0.001 0.004
F4B 0.092 0.092 0.092 0.014 0.001 0.005
F5B 0.063 0.063 0.063 0.010 0.001 0.003
F6B 0.086 0.086 0.086 0.013 0.001 0.004
W3 0.01646(10) 0.01763(11) 0.01798(11) 0.00010(9) -0.00082(8) 0.00307(8)
F7 0.070(3) 0.076(3) 0.057(3) -0.002(3) -0.007(2) -0.044(3)
F8 0.056(3) 0.063(3) 0.074(3) 0.037(3) -0.010(2) -0.021(2)
F9 0.054(3) 0.042(3) 0.168(6) 0.018(3) 0.072(3) 0.005(2)
O5 0.0246(19) 0.021(2) 0.022(2) 0.0018(17) 0.0002(16) 0.0007(16)
O6 0.0194(18) 0.022(2) 0.025(2) 0.0006(17) 0.0001(15) 0.0012(16)
C49 0.016(2) 0.021(3) 0.022(3) 0.003(2) 0.003(2) -0.001(2)
C50 0.016(2) 0.024(3) 0.021(3) 0.005(2) 0.002(2) 0.001(2)
C51 0.033(3) 0.021(3) 0.019(3) -0.005(2) 0.001(2) 0.005(2)
C52 0.038(3) 0.030(3) 0.018(3) 0.001(3) -0.003(2) 0.001(3)
C53 0.033(3) 0.026(3) 0.025(3) 0.002(3) -0.004(3) 0.004(3)
C54 0.023(3) 0.021(3) 0.024(3) 0.003(2) 0.002(2) 0.001(2)
C55 0.024(3) 0.022(3) 0.022(3) -0.002(2) -0.001(2) 0.006(2)
C56 0.037(3) 0.027(3) 0.022(3) -0.005(3) 0.004(3) 0.013(3)
C57 0.058(4) 0.033(4) 0.027(3) 0.003(3) 0.008(3) 0.023(3)
C58 0.042(4) 0.053(5) 0.035(4) -0.006(3) -0.008(3) 0.034(4)
C59 0.024(3) 0.047(4) 0.041(4) -0.013(3) 0.000(3) 0.013(3)
C60 0.020(3) 0.030(3) 0.031(3) -0.006(3) 0.002(2) 0.007(2)
C61 0.037(3) 0.024(3) 0.042(4) 0.008(3) 0.007(3) 0.003(3)
C62 0.024(3) 0.039(4) 0.058(5) -0.004(3) 0.014(3) 0.002(3)
C63 0.027(3) 0.025(3) 0.020(3) 0.001(2) -0.005(2) 0.006(2)
C64 0.034(3) 0.027(3) 0.019(3) 0.005(2) -0.002(2) 0.006(3)
C65 0.054(4) 0.027(4) 0.030(4) 0.005(3) -0.013(3) 0.003(3)
C66 0.059(4) 0.030(4) 0.030(4) -0.004(3) -0.011(3) 0.019(3)
C67 0.036(3) 0.038(4) 0.032(4) -0.003(3) -0.006(3) 0.017(3)
C68 0.027(3) 0.037(4) 0.023(3) 0.000(3) -0.011(2) 0.010(3)
C69 0.042(4) 0.038(4) 0.032(4) 0.007(3) 0.006(3) -0.004(3)
C70 0.026(3) 0.053(4) 0.030(4) 0.005(3) -0.006(3) 0.001(3)
C71 0.024(3) 0.021(3) 0.024(3) 0.000(2) 0.001(2) -0.002(2)
C72 0.034(3) 0.028(3) 0.037(4) 0.003(3) 0.006(3) -0.002(3)
W4 0.04564(14) 0.02492(13) 0.01880(12) -0.00128(10) -0.00102(10) 0.01238(11)
F10 0.072(4) 0.213(10) 0.133(7) 0.026(6) 0.000(5) -0.021(5)
F11 0.101(5) 0.081(5) 0.213(9) -0.047(5) 0.038(5) -0.053(4)
F12 0.071(4) 0.137(6) 0.084(4) 0.025(4) 0.029(3) -0.019(4)
O7 0.050(3) 0.074(4) 0.044(3) -0.032(3) 0.010(2) 0.003(3)
O8 0.094(4) 0.037(3) 0.026(3) -0.005(2) 0.014(3) -0.023(3)
C73 0.056(3) 0.033(2) 0.029(2) 0.003(2) 0.003(2) 0.009(2)
C74 0.068(3) 0.039(3) 0.036(2) 0.002(2) 0.007(2) 0.014(2)
C75 0.089(3) 0.053(3) 0.042(2) -0.001(2) 0.003(3) 0.020(3)
C76 0.096(3) 0.061(3) 0.044(3) 0.001(2) -0.001(3) 0.019(3)
C77 0.087(3) 0.056(3) 0.041(2) 0.005(2) -0.005(3) 0.018(2)
C78 0.068(3) 0.041(3) 0.033(2) 0.005(2) -0.002(2) 0.011(2)
C79 0.053(4) 0.025(4) 0.029(4) -0.005(3) 0.009(3) 0.015(3)
C80 0.049(4) 0.026(3) 0.029(3) -0.001(3) -0.005(3) 0.010(3)
C81 0.078(6) 0.028(4) 0.044(4) -0.002(3) -0.008(4) 0.017(4)
C82 0.082(7) 0.046(5) 0.069(6) -0.022(5) -0.028(5) 0.030(5)
C83 0.043(4) 0.077(7) 0.080(7) -0.043(6) -0.010(4) 0.026(5)
C84 0.052(4) 0.041(5) 0.061(5) -0.030(4) 0.019(4) -0.009(4)
C85 0.055(5) 0.045(5) 0.050(5) -0.006(4) 0.004(4) 0.001(4)
C86 0.095(8) 0.071(7) 0.106(9) -0.037(6) 0.070(7) -0.027(6)
C87 0.051(4) 0.030(4) 0.022(3) 0.004(3) -0.002(3) 0.015(3)
C88 0.074(3) 0.060(3) 0.066(3) 0.012(3) -0.014(3) 0.011(3)
C89 0.092(3) 0.071(3) 0.075(3) 0.005(3) -0.020(3) 0.016(3)
C90 0.094(3) 0.090(3) 0.078(3) 0.004(3) -0.004(3) 0.029(3)
C91 0.089(3) 0.098(3) 0.089(3) 0.024(3) 0.009(3) 0.021(3)
C92 0.083(4) 0.087(3) 0.088(4) 0.031(3) 0.005(3) 0.019(3)
C93 0.084(4) 0.086(4) 0.092(4) 0.023(4) -0.003(3) -0.004(3)
C94 0.102(5) 0.102(4) 0.108(5) 0.032(4) -0.002(4) -0.001(4)
C95 0.063(6) 0.087(8) 0.037(5) -0.019(5) 0.019(4) -0.019(5)
C96 0.098(9) 0.194(16) 0.053(7) -0.018(8) 0.021(6) -0.076(10)

loop_
_atom_type_symbol
_atom_type_description
_atom_type_scat_dispersion_real
_atom_type_scat_dispersion_imag
_atom_type_scat_source
C C 0.0033 0.0016 'International Tables Vol C Tables 4.2.6.8 and 6.1.1.4'
H H 0.0000 0.0000 'International Tables Vol C Tables 4.2.6.8 and 6.1.1.4'
O O 0.0106 0.0060 'International Tables Vol C Tables 4.2.6.8 and 6.1.1.4'
F F 0.0171 0.0103 'International Tables Vol C Tables 4.2.6.8 and 6.1.1.4'
W W -0.8490 6.8722 'International Tables Vol C Tables 4.2.6.8 and 6.1.1.4'

loop_
_geom_angle_atom_site_label_1
_geom_angle_atom_site_label_2
_geom_angle_atom_site_label_3
_geom_angle
_geom_angle_site_symmetry_1
_geom_angle_site_symmetry_3
O3 W1 O1 178.19(15) . .
O3 W1 C1 93.32(19) . .
O1 W1 C1 84.89(19) . .
O3 W1 W2 90.11(12) . .
O1 W1 W2 90.47(11) . .
C1 W1 W2 99.31(15) . .
O4 W2 O2 179.01(17) . .
O4 W2 C23 87.7(2) . .
O2 W2 C23 92.1(2) . .
O4 W2 W1 90.68(12) . .
O2 W2 W1 90.31(11) . .
C23 W2 W1 98.63(16) . .
C45 O1 W1 116.7(4) . .
C45 O2 W2 117.0(4) . .
C47 O3 W1 117.4(4) . .
C47 O4 W2 117.4(4) . .
C2 C1 C6 116.5(5) . .
C2 C1 W1 117.3(4) . .
C6 C1 W1 125.8(4) . .
C3 C2 C1 120.8(5) . .
C3 C2 C7 116.7(5) . .
C1 C2 C7 122.3(5) . .
C4 C3 C2 121.1(6) . .
C4 C3 H3 119.5 . .
C2 C3 H3 119.5 . .
C3 C4 C5 119.2(5) . .
C3 C4 H4 120.4 . .
C5 C4 H4 120.4 . .
C6 C5 C4 120.2(5) . .
C6 C5 H5 119.9 . .
C4 C5 H5 119.9 . .
C5 C6 C1 121.9(6) . .
C5 C6 C15 119.1(5) . .
C1 C6 C15 118.9(5) . .
C12 C7 C8 120.2(5) . .
C12 C7 C2 117.9(5) . .
C8 C7 C2 121.4(5) . .
C9 C8 C7 118.5(6) . .
C9 C8 C13 119.7(5) . .
C7 C8 C13 121.8(5) . .
C10 C9 C8 121.5(6) . .
C10 C9 H9 119.2 . .
C8 C9 H9 119.2 . .
C9 C10 C11 119.7(5) . .
C9 C10 H10 120.2 . .
C11 C10 H10 120.2 . .
C10 C11 C12 120.6(6) . .
C10 C11 H11 119.7 . .
C12 C11 H11 119.7 . .
C11 C12 C7 119.5(6) . .
C11 C12 C14 119.2(6) . .
C7 C12 C14 121.3(5) . .
C8 C13 H13A 109.5 . .
C8 C13 H13B 109.5 . .
H13A C13 H13B 109.5 . .
C8 C13 H13C 109.5 . .
H13A C13 H13C 109.5 . .
H13B C13 H13C 109.5 . .
C12 C14 H14A 109.5 . .
C12 C14 H14B 109.5 . .
H14A C14 H14B 109.5 . .
C12 C14 H14C 109.5 . .
H14A C14 H14C 109.5 . .
H14B C14 H14C 109.5 . .
C20 C15 C16 120.1(6) . .
C20 C15 C6 120.8(6) . .
C16 C15 C6 118.5(5) . .
C17 C16 C15 119.6(6) . .
C17 C16 C21 120.6(7) . .
C15 C16 C21 119.8(6) . .
C18 C17 C16 120.1(7) . .
C18 C17 H17 120.0 . .
C16 C17 H17 120.0 . .
C17 C18 C19 121.2(7) . .
C17 C18 H18 119.4 . .
C19 C18 H18 119.4 . .
C18 C19 C20 120.6(6) . .
C18 C19 H19 119.7 . .
C20 C19 H19 119.7 . .
C19 C20 C15 117.7(6) . .
C19 C20 C22 120.8(6) . .
C15 C20 C22 120.4(6) . .
C16 C21 H21A 109.5 . .
C16 C21 H21B 109.5 . .
H21A C21 H21B 109.5 . .
C16 C21 H21C 109.5 . .
H21A C21 H21C 109.5 . .
H21B C21 H21C 109.5 . .
C20 C22 H22A 109.5 . .
C20 C22 H22B 109.5 . .
H22A C22 H22B 109.5 . .
C20 C22 H22C 109.5 . .
H22A C22 H22C 109.5 . .
H22B C22 H22C 109.5 . .
C24 C23 C28 116.8(5) . .
C24 C23 W2 115.9(4) . .
C28 C23 W2 127.2(4) . .
C25 C24 C23 120.8(6) . .
C25 C24 C29 116.6(6) . .
C23 C24 C29 122.6(5) . .
C26 C25 C24 120.6(6) . .
C26 C25 H25 119.7 . .
C24 C25 H25 119.7 . .
C25 C26 C27 120.3(6) . .
C25 C26 H26 119.8 . .
C27 C26 H26 119.8 . .
C26 C27 C28 119.6(6) . .
C26 C27 H27 120.2 . .
C28 C27 H27 120.2 . .
C27 C28 C23 121.9(6) . .
C27 C28 C37 117.9(5) . .
C23 C28 C37 120.2(5) . .
C30 C29 C34 120.4(7) . .
C30 C29 C24 119.2(7) . .
C34 C29 C24 120.1(8) . .
C29 C30 C31 119.1(9) . .
C29 C30 C35 121.3(7) . .
C31 C30 C35 119.5(9) . .
C32 C31 C30 121.2(11) . .
C32 C31 H31 119.4 . .
C30 C31 H31 119.4 . .
C31 C32 C33 120.8(9) . .
C31 C32 H32 119.6 . .
C33 C32 H32 119.6 . .
C32 C33 C34 122.0(10) . .
C32 C33 H33 119.0 . .
C34 C33 H33 119.0 . .
C29 C34 C33 116.5(10) . .
C29 C34 C36 121.8(8) . .
C33 C34 C36 121.7(9) . .
C30 C35 H35A 109.5 . .
C30 C35 H35B 109.5 . .
H35A C35 H35B 109.5 . .
C30 C35 H35C 109.5 . .
H35A C35 H35C 109.5 . .
H35B C35 H35C 109.5 . .
C34 C36 H36A 109.5 . .
C34 C36 H36B 109.5 . .
H36A C36 H36B 109.5 . .
C34 C36 H36C 109.5 . .
H36A C36 H36C 109.5 . .
H36B C36 H36C 109.5 . .
C42 C37 C38 119.5(6) . .
C42 C37 C28 120.2(6) . .
C38 C37 C28 119.9(6) . .
C39 C38 C37 119.1(7) . .
C39 C38 C43 120.1(7) . .
C37 C38 C43 120.7(6) . .
C40 C39 C38 120.9(7) . .
C40 C39 H39 119.5 . .
C38 C39 H39 119.5 . .
C39 C40 C41 120.9(6) . .
C39 C40 H40 119.6 . .
C41 C40 H40 119.6 . .
C40 C41 C42 120.3(7) . .
C40 C41 H41 119.8 . .
C42 C41 H41 119.8 . .
C37 C42 C41 118.7(6) . .
C37 C42 C44 120.7(6) . .
C41 C42 C44 119.8(7) . .
C38 C43 H43A 109.5 . .
C38 C43 H43B 109.5 . .
H43A C43 H43B 109.5 . .
C38 C43 H43C 109.5 . .
H43A C43 H43C 109.5 . .
H43B C43 H43C 109.5 . .
C42 C44 H44A 109.5 . .
C42 C44 H44B 109.5 . .
H44A C44 H44B 109.5 . .
C42 C44 H44C 109.5 . .
H44A C44 H44C 109.5 . .
H44B C44 H44C 109.5 . .
O2 C45 O1 125.5(6) . .
O2 C45 C46 117.5(6) . .
O1 C45 C46 117.1(6) . .
F2A C46 F2B 125.3(16) . .
F2A C46 F3B 69.1(11) . .
F2B C46 F3B 109.1(11) . .
F2A C46 F3A 106.9(11) . .
F3B C46 F3A 133.9(14) . .
F2A C46 F1A 107.4(10) . .
F2B C46 F1A 71.1(11) . .
F3A C46 F1A 103.8(9) . .
F2B C46 F1B 105.2(11) . .
F3B C46 F1B 104.4(10) . .
F3A C46 F1B 76.0(11) . .
F1A C46 F1B 134.4(12) . .
F2A C46 C45 115.6(10) . .
F2B C46 C45 114.9(11) . .
F3B C46 C45 112.1(10) . .
F3A C46 C45 110.5(10) . .
F1A C46 C45 111.9(9) . .
F1B C46 C45 110.4(9) . .
O3 C47 O4 124.4(6) . .
O3 C47 C48 118.4(6) . .
O4 C47 C48 117.2(6) . .
F6A C48 F6B 128.8(10) . .
F6A C48 F5B 48.2(6) . .
F6B C48 F5B 103.3(8) . .
F6A C48 F4B 55.6(7) . .
F6B C48 F4B 108.7(9) . .
F5B C48 F4B 101.2(8) . .
F6A C48 F5A 108.1(8) . .
F6B C48 F5A 60.9(7) . .
F5B C48 F5A 137.0(9) . .
F4B C48 F5A 55.9(6) . .
F6A C48 F4A 110.1(8) . .
F5B C48 F4A 66.3(7) . .
F4B C48 F4A 135.8(10) . .
F5A C48 F4A 103.3(8) . .
F6A C48 C47 113.0(8) . .
F6B C48 C47 117.6(8) . .
F5B C48 C47 112.1(7) . .
F4B C48 C47 112.4(8) . .
F5A C48 C47 110.4(7) . .
F4A C48 C47 111.5(8) . .
O5 W3 O6 178.49(14) . .
O5 W3 C49 88.33(17) . .
O6 W3 C49 90.25(17) . .
O5 W3 W3 90.65(10) . 2_755
O6 W3 W3 90.12(10) . 2_755
C49 W3 W3 100.36(14) . 2_755
C71 O5 W3 117.1(4) . .
C71 O6 W3 117.3(3) 2_755 .
C50 C49 C54 115.9(5) . .
C50 C49 W3 117.7(4) . .
C54 C49 W3 126.3(4) . .
C51 C50 C49 121.6(5) . .
C51 C50 C55 116.0(5) . .
C49 C50 C55 122.2(5) . .
C52 C51 C50 120.2(5) . .
C52 C51 H51 119.9 . .
C50 C51 H51 119.9 . .
C53 C52 C51 119.2(5) . .
C53 C52 H52 120.4 . .
C51 C52 H52 120.4 . .
C52 C53 C54 120.8(5) . .
C52 C53 H53 119.6 . .
C54 C53 H53 119.6 . .
C53 C54 C49 122.1(5) . .
C53 C54 C63 118.2(5) . .
C49 C54 C63 119.3(5) . .
C56 C55 C60 120.6(5) . .
C56 C55 C50 120.5(5) . .
C60 C55 C50 118.6(5) . .
C55 C56 C57 119.4(6) . .
C55 C56 C61 121.4(5) . .
C57 C56 C61 119.2(6) . .
C58 C57 C56 120.7(7) . .
C58 C57 H57 119.6 . .
C56 C57 H57 119.6 . .
C57 C58 C59 120.1(6) . .
C57 C58 H58 119.9 . .
C59 C58 H58 119.9 . .
C58 C59 C60 120.4(6) . .
C58 C59 H59 119.8 . .
C60 C59 H59 119.8 . .
C59 C60 C55 118.7(6) . .
C59 C60 C62 118.8(6) . .
C55 C60 C62 122.4(5) . .
C56 C61 H61A 109.5 . .
C56 C61 H61B 109.5 . .
H61A C61 H61B 109.5 . .
C56 C61 H61C 109.5 . .
H61A C61 H61C 109.5 . .
H61B C61 H61C 109.5 . .
C60 C62 H62A 109.5 . .
C60 C62 H62B 109.5 . .
H62A C62 H62B 109.5 . .
C60 C62 H62C 109.5 . .
H62A C62 H62C 109.5 . .
H62B C62 H62C 109.5 . .
C64 C63 C68 120.7(5) . .
C64 C63 C54 118.1(5) . .
C68 C63 C54 120.7(5) . .
C65 C64 C63 118.8(6) . .
C65 C64 C69 120.1(6) . .
C63 C64 C69 121.2(5) . .
C66 C65 C64 120.7(6) . .
C66 C65 H65 119.6 . .
C64 C65 H65 119.6 . .
C67 C66 C65 120.5(6) . .
C67 C66 H66 119.7 . .
C65 C66 H66 119.8 . .
C66 C67 C68 121.6(6) . .
C66 C67 H67 119.2 . .
C68 C67 H67 119.2 . .
C67 C68 C63 117.1(6) . .
C67 C68 C70 121.2(6) . .
C63 C68 C70 120.6(5) . .
C64 C69 H69A 109.5 . .
C64 C69 H69B 109.5 . .
H69A C69 H69B 109.5 . .
C64 C69 H69C 109.5 . .
H69A C69 H69C 109.5 . .
H69B C69 H69C 109.5 . .
C68 C70 H70A 109.5 . .
C68 C70 H70B 109.5 . .
H70A C70 H70B 109.5 . .
C68 C70 H70C 109.5 . .
H70A C70 H70C 109.5 . .
H70B C70 H70C 109.5 . .
O6 C71 O5 124.8(5) 2_755 .
O6 C71 C72 118.0(5) 2_755 .
O5 C71 C72 117.1(5) . .
F9 C72 F7 108.8(6) . .
F9 C72 F8 106.8(6) . .
F7 C72 F8 104.2(5) . .
F9 C72 C71 113.5(5) . .
F7 C72 C71 111.6(5) . .
F8 C72 C71 111.4(5) . .
O7 W4 O8 178.6(2) . .
O7 W4 C73 89.8(2) . .
O8 W4 C73 89.5(2) . .
O7 W4 W4 91.47(17) . 2_566
O8 W4 W4 89.78(17) . 2_566
C73 W4 W4 98.89(18) . 2_566
C95 O7 W4 116.7(5) . .
C95 O8 W4 115.3(5) 2_566 .
C74 C73 C78 116.7(6) . .
C74 C73 W4 117.7(5) . .
C78 C73 W4 125.6(5) . .
C75 C74 C73 120.9(7) . .
C75 C74 C79 115.6(6) . .
C73 C74 C79 123.3(6) . .
C76 C75 C74 121.5(8) . .
C76 C75 H75 119.3 . .
C74 C75 H75 119.3 . .
C75 C76 C77 119.4(8) . .
C75 C76 H76 120.3 . .
C77 C76 H76 120.3 . .
C78 C77 C76 120.0(8) . .
C78 C77 H77 120.0 . .
C76 C77 H77 120.0 . .
C77 C78 C73 121.2(7) . .
C77 C78 C87 117.4(7) . .
C73 C78 C87 121.3(6) . .
C80 C79 C84 119.6(7) . .
C80 C79 C74 120.2(7) . .
C84 C79 C74 119.8(7) . .
C79 C80 C81 119.2(7) . .
C79 C80 C85 121.3(6) . .
C81 C80 C85 119.4(7) . .
C82 C81 C80 122.7(8) . .
C82 C81 H81 118.6 . .
C80 C81 H81 118.6 . .
C81 C82 C83 118.9(8) . .
C81 C82 H82 120.6 . .
C83 C82 H82 120.6 . .
C82 C83 C84 121.8(8) . .
C82 C83 H83 119.1 . .
C84 C83 H83 119.1 . .
C79 C84 C83 117.7(8) . .
C79 C84 C86 121.5(9) . .
C83 C84 C86 120.8(9) . .
C80 C85 H85A 109.5 . .
C80 C85 H85B 109.5 . .
H85A C85 H85B 109.5 . .
C80 C85 H85C 109.5 . .
H85A C85 H85C 109.5 . .
H85B C85 H85C 109.5 . .
C84 C86 H86A 109.5 . .
C84 C86 H86B 109.5 . .
H86A C86 H86B 109.5 . .
C84 C86 H86C 109.5 . .
H86A C86 H86C 109.5 . .
H86B C86 H86C 109.5 . .
C92 C87 C88 120.9(8) . .
C92 C87 C78 117.0(8) . .
C88 C87 C78 121.0(7) . .
C87 C88 C89 115.6(9) . .
C87 C88 C93 123.4(9) . .
C89 C88 C93 120.8(9) . .
C90 C89 C88 118.8(11) . .
C90 C89 H89 120.6 . .
C88 C89 H89 120.6 . .
C91 C90 C89 124.1(12) . .
C91 C90 H90 118.0 . .
C89 C90 H90 118.0 . .
C90 C91 C92 118.9(12) . .
C90 C91 H91 120.6 . .
C92 C91 H91 120.6 . .
C91 C92 C87 120.0(11) . .
C91 C92 C94 121.4(11) . .
C87 C92 C94 118.0(10) . .
C88 C93 H93A 109.5 . .
C88 C93 H93B 109.5 . .
H93A C93 H93B 109.5 . .
C88 C93 H93C 109.5 . .
H93A C93 H93C 109.5 . .
H93B C93 H93C 109.5 . .
C92 C94 H94A 109.5 . .
C92 C94 H94B 109.5 . .
H94A C94 H94B 109.5 . .
C92 C94 H94C 109.5 . .
H94A C94 H94C 109.5 . .
H94B C94 H94C 109.5 . .
O7 C95 O8 126.8(8) . 2_566
O7 C95 C96 119.5(11) . .
O8 C95 C96 113.7(11) 2_566 .
F11 C96 F12 118.9(13) . .
F11 C96 F10 101.7(11) . .
F12 C96 F10 96.3(12) . .
F11 C96 C95 118.4(12) . .
F12 C96 C95 111.7(9) . .
F10 C96 C95 105.4(12) . .

loop_
_geom_bond_atom_site_label_1
_geom_bond_atom_site_label_2
_geom_bond_distance
_geom_bond_site_symmetry_2
W1 O3 2.092(4) .
W1 O1 2.093(4) .
W1 C1 2.157(5) .
W1 W2 2.2125(3) .
W2 O4 2.078(4) .
W2 O2 2.092(4) .
W2 C23 2.154(6) .
O1 C45 1.263(7) .
O2 C45 1.259(8) .
O3 C47 1.263(8) .
O4 C47 1.270(8) .
C1 C2 1.409(8) .
C1 C6 1.420(7) .
C2 C3 1.402(8) .
C2 C7 1.509(7) .
C3 C4 1.378(8) .
C3 H3 0.9500 .
C4 C5 1.394(9) .
C4 H4 0.9500 .
C5 C6 1.383(8) .
C5 H5 0.9500 .
C6 C15 1.493(8) .
C7 C12 1.406(8) .
C7 C8 1.406(8) .
C8 C9 1.403(8) .
C8 C13 1.498(9) .
C9 C10 1.375(9) .
C9 H9 0.9500 .
C10 C11 1.392(9) .
C10 H10 0.9500 .
C11 C12 1.392(8) .
C11 H11 0.9500 .
C12 C14 1.517(8) .
C13 H13A 0.9800 .
C13 H13B 0.9800 .
C13 H13C 0.9800 .
C14 H14A 0.9800 .
C14 H14B 0.9800 .
C14 H14C 0.9800 .
C15 C20 1.415(8) .
C15 C16 1.417(9) .
C16 C17 1.387(10) .
C16 C21 1.509(10) .
C17 C18 1.379(11) .
C17 H17 0.9500 .
C18 C19 1.382(11) .
C18 H18 0.9500 .
C19 C20 1.411(9) .
C19 H19 0.9500 .
C20 C22 1.495(9) .
C21 H21A 0.9800 .
C21 H21B 0.9800 .
C21 H21C 0.9800 .
C22 H22A 0.9800 .
C22 H22B 0.9800 .
C22 H22C 0.9800 .
C23 C24 1.413(9) .
C23 C28 1.415(8) .
C24 C25 1.410(9) .
C24 C29 1.502(9) .
C25 C26 1.369(10) .
C25 H25 0.9500 .
C26 C27 1.393(10) .
C26 H26 0.9500 .
C27 C28 1.396(8) .
C27 H27 0.9500 .
C28 C37 1.498(8) .
C29 C30 1.407(12) .
C29 C34 1.410(12) .
C30 C31 1.410(10) .
C30 C35 1.484(13) .
C31 C32 1.327(16) .
C31 H31 0.9500 .
C32 C33 1.370(16) .
C32 H32 0.9500 .
C33 C34 1.429(12) .
C33 H33 0.9500 .
C34 C36 1.466(14) .
C35 H35A 0.9800 .
C35 H35B 0.9800 .
C35 H35C 0.9800 .
C36 H36A 0.9800 .
C36 H36B 0.9800 .
C36 H36C 0.9800 .
C37 C42 1.408(9) .
C37 C38 1.416(9) .
C38 C39 1.398(10) .
C38 C43 1.491(11) .
C39 C40 1.362(11) .
C39 H39 0.9500 .
C40 C41 1.380(11) .
C40 H40 0.9500 .
C41 C42 1.412(9) .
C41 H41 0.9500 .
C42 C44 1.504(10) .
C43 H43A 0.9800 .
C43 H43B 0.9800 .
C43 H43C 0.9800 .
C44 H44A 0.9800 .
C44 H44B 0.9800 .
C44 H44C 0.9800 .
C45 C46 1.520(10) .
C46 F2A 1.270(11) .
C46 F2B 1.276(11) .
C46 F3B 1.286(11) .
C46 F3A 1.307(11) .
C46 F1A 1.310(11) .
C46 F1B 1.314(11) .
C47 C48 1.514(11) .
C48 F6A 1.285(10) .
C48 F6B 1.295(10) .
C48 F5B 1.322(9) .
C48 F4B 1.331(10) .
C48 F5A 1.329(9) .
C48 F4A 1.342(10) .
W3 O5 2.082(4) .
W3 O6 2.089(4) .
W3 C49 2.152(5) .
W3 W3 2.2205(4) 2_755
F7 C72 1.315(8) .
F8 C72 1.343(8) .
F9 C72 1.295(7) .
O5 C71 1.272(6) .
O6 C71 1.265(7) 2_755
C49 C50 1.409(8) .
C49 C54 1.410(8) .
C50 C51 1.409(8) .
C50 C55 1.511(7) .
C51 C52 1.388(8) .
C51 H51 0.9500 .
C52 C53 1.376(8) .
C52 H52 0.9500 .
C53 C54 1.392(8) .
C53 H53 0.9500 .
C54 C63 1.498(8) .
C55 C56 1.390(9) .
C55 C60 1.407(8) .
C56 C57 1.402(9) .
C56 C61 1.516(9) .
C57 C58 1.375(10) .
C57 H57 0.9500 .
C58 C59 1.393(10) .
C58 H58 0.9500 .
C59 C60 1.406(9) .
C59 H59 0.9500 .
C60 C62 1.507(9) .
C61 H61A 0.9800 .
C61 H61B 0.9800 .
C61 H61C 0.9800 .
C62 H62A 0.9800 .
C62 H62B 0.9800 .
C62 H62C 0.9800 .
C63 C64 1.410(8) .
C63 C68 1.422(8) .
C64 C65 1.392(9) .
C64 C69 1.498(8) .
C65 C66 1.385(10) .
C65 H65 0.9500 .
C66 C67 1.367(10) .
C66 H66 0.9500 .
C67 C68 1.411(9) .
C67 H67 0.9500 .
C68 C70 1.507(9) .
C69 H69A 0.9800 .
C69 H69B 0.9800 .
C69 H69C 0.9800 .
C70 H70A 0.9800 .
C70 H70B 0.9800 .
C70 H70C 0.9800 .
C71 O6 1.265(7) 2_755
C71 C72 1.504(8) .
W4 O7 2.063(6) .
W4 O8 2.097(5) .
W4 C73 2.149(7) .
W4 W4 2.1994(5) 2_566
F10 C96 1.528(19) .
F11 C96 1.184(16) .
F12 C96 1.276(12) .
O7 C95 1.226(12) .
O8 C95 1.284(11) 2_566
C73 C74 1.408(10) .
C73 C78 1.414(10) .
C74 C75 1.392(11) .
C74 C79 1.496(10) .
C75 C76 1.359(12) .
C75 H75 0.9500 .
C76 C77 1.395(12) .
C76 H76 0.9500 .
C77 C78 1.395(10) .
C77 H77 0.9500 .
C78 C87 1.490(9) .
C79 C80 1.384(10) .
C79 C84 1.408(10) .
C80 C81 1.392(9) .
C80 C85 1.509(10) .
C81 C82 1.346(12) .
C81 H81 0.9500 .
C82 C83 1.357(14) .
C82 H82 0.9500 .
C83 C84 1.424(13) .
C83 H83 0.9500 .
C84 C86 1.499(12) .
C85 H85A 0.9800 .
C85 H85B 0.9800 .
C85 H85C 0.9800 .
C86 H86A 0.9800 .
C86 H86B 0.9800 .
C86 H86C 0.9800 .
C87 C92 1.386(12) .
C87 C88 1.388(11) .
C88 C89 1.462(13) .
C88 C93 1.469(13) .
C89 C90 1.328(15) .
C89 H89 0.9500 .
C90 C91 1.319(15) .
C90 H90 0.9500 .
C91 C92 1.368(14) .
C91 H91 0.9500 .
C92 C94 1.540(15) .
C93 H93A 0.9800 .
C93 H93B 0.9800 .
C93 H93C 0.9800 .
C94 H94A 0.9800 .
C94 H94B 0.9800 .
C94 H94C 0.9800 .
C95 O8 1.284(11) 2_566
C95 C96 1.538(14) .

loop_
_geom_torsion_atom_site_label_1
_geom_torsion_atom_site_label_2
_geom_torsion_atom_site_label_3
_geom_torsion_atom_site_label_4
_geom_torsion
_geom_torsion_site_symmetry_1
_geom_torsion_site_symmetry_4
O3 W1 W2 O4 -0.27(15) . .
O1 W1 W2 O4 -178.55(15) . .
C1 W1 W2 O4 -93.65(19) . .
O3 W1 W2 O2 179.87(15) . .
O1 W1 W2 O2 1.59(14) . .
C1 W1 W2 O2 86.49(19) . .
O3 W1 W2 C23 -88.0(2) . .
O1 W1 W2 C23 93.7(2) . .
C1 W1 W2 C23 178.6(2) . .
C1 W1 O1 C45 -100.5(4) . .
W2 W1 O1 C45 -1.2(4) . .
C23 W2 O2 C45 -101.2(4) . .
W1 W2 O2 C45 -2.6(4) . .
C1 W1 O3 C47 99.7(4) . .
W2 W1 O3 C47 0.3(4) . .
C23 W2 O4 C47 98.9(5) . .
W1 W2 O4 C47 0.3(4) . .
O3 W1 C1 C2 100.5(4) . .
O1 W1 C1 C2 -79.2(4) . .
W2 W1 C1 C2 -168.9(4) . .
O3 W1 C1 C6 -87.1(5) . .
O1 W1 C1 C6 93.2(5) . .
W2 W1 C1 C6 3.6(5) . .
C6 C1 C2 C3 -5.0(8) . .
W1 C1 C2 C3 168.1(4) . .
C6 C1 C2 C7 170.0(5) . .
W1 C1 C2 C7 -16.8(7) . .
C1 C2 C3 C4 0.9(9) . .
C7 C2 C3 C4 -174.4(6) . .
C2 C3 C4 C5 3.5(10) . .
C3 C4 C5 C6 -3.7(10) . .
C4 C5 C6 C1 -0.6(10) . .
C4 C5 C6 C15 175.6(6) . .
C2 C1 C6 C5 4.9(9) . .
W1 C1 C6 C5 -167.6(5) . .
C2 C1 C6 C15 -171.3(5) . .
W1 C1 C6 C15 16.2(8) . .
C3 C2 C7 C12 93.0(7) . .
C1 C2 C7 C12 -82.2(7) . .
C3 C2 C7 C8 -79.1(7) . .
C1 C2 C7 C8 105.7(7) . .
C12 C7 C8 C9 1.4(8) . .
C2 C7 C8 C9 173.3(5) . .
C12 C7 C8 C13 -176.5(5) . .
C2 C7 C8 C13 -4.6(8) . .
C7 C8 C9 C10 -0.5(8) . .
C13 C8 C9 C10 177.4(6) . .
C8 C9 C10 C11 -0.2(9) . .
C9 C10 C11 C12 0.0(9) . .
C10 C11 C12 C7 0.9(8) . .
C10 C11 C12 C14 -177.7(5) . .
C8 C7 C12 C11 -1.6(8) . .
C2 C7 C12 C11 -173.8(5) . .
C8 C7 C12 C14 176.9(5) . .
C2 C7 C12 C14 4.8(8) . .
C5 C6 C15 C20 86.3(7) . .
C1 C6 C15 C20 -97.3(7) . .
C5 C6 C15 C16 -85.2(7) . .
C1 C6 C15 C16 91.2(7) . .
C20 C15 C16 C17 5.0(9) . .
C6 C15 C16 C17 176.6(5) . .
C20 C15 C16 C21 -172.6(6) . .
C6 C15 C16 C21 -1.0(8) . .
C15 C16 C17 C18 2.6(10) . .
C21 C16 C17 C18 -179.8(6) . .
C16 C17 C18 C19 -4.9(10) . .
C17 C18 C19 C20 -0.4(10) . .
C18 C19 C20 C15 7.9(9) . .
C18 C19 C20 C22 -160.1(6) . .
C16 C15 C20 C19 -10.1(8) . .
C6 C15 C20 C19 178.5(5) . .
C16 C15 C20 C22 157.9(5) . .
C6 C15 C20 C22 -13.4(8) . .
O4 W2 C23 C24 90.1(5) . .
O2 W2 C23 C24 -88.9(5) . .
W1 W2 C23 C24 -179.5(5) . .
O4 W2 C23 C28 -85.8(6) . .
O2 W2 C23 C28 95.2(6) . .
W1 W2 C23 C28 4.6(6) . .
C28 C23 C24 C25 -0.6(11) . .
W2 C23 C24 C25 -177.0(6) . .
C28 C23 C24 C29 -179.2(7) . .
W2 C23 C24 C29 4.4(9) . .
C23 C24 C25 C26 -0.6(13) . .
C29 C24 C25 C26 178.1(8) . .
C24 C25 C26 C27 1.2(14) . .
C25 C26 C27 C28 -0.6(13) . .
C26 C27 C28 C23 -0.7(12) . .
C26 C27 C28 C37 176.9(7) . .
C24 C23 C28 C27 1.3(10) . .
W2 C23 C28 C27 177.1(6) . .
C24 C23 C28 C37 -176.3(6) . .
W2 C23 C28 C37 -0.4(9) . .
C25 C24 C29 C30 -88.7(9) . .
C23 C24 C29 C30 89.9(8) . .
C25 C24 C29 C34 84.7(9) . .
C23 C24 C29 C34 -96.6(9) . .
C34 C29 C30 C31 1.4(11) . .
C24 C29 C30 C31 174.8(7) . .
C34 C29 C30 C35 -175.1(7) . .
C24 C29 C30 C35 -1.7(10) . .
C29 C30 C31 C32 -0.6(13) . .
C35 C30 C31 C32 175.9(8) . .
C30 C31 C32 C33 0.0(14) . .
C31 C32 C33 C34 -0.2(14) . .
C30 C29 C34 C33 -1.6(10) . .
C24 C29 C34 C33 -174.9(6) . .
C30 C29 C34 C36 178.3(7) . .
C24 C29 C34 C36 5.0(10) . .
C32 C33 C34 C29 1.0(12) . .
C32 C33 C34 C36 -178.9(8) . .
C27 C28 C37 C42 99.8(7) . .
C23 C28 C37 C42 -82.6(8) . .
C27 C28 C37 C38 -72.9(8) . .
C23 C28 C37 C38 104.7(7) . .
C42 C37 C38 C39 4.5(9) . .
C28 C37 C38 C39 177.2(5) . .
C42 C37 C38 C43 -172.0(6) . .
C28 C37 C38 C43 0.8(9) . .
C37 C38 C39 C40 2.4(9) . .
C43 C38 C39 C40 178.9(6) . .
C38 C39 C40 C41 -5.4(10) . .
C39 C40 C41 C42 1.4(9) . .
C38 C37 C42 C41 -8.3(8) . .
C28 C37 C42 C41 179.0(5) . .
C38 C37 C42 C44 161.9(6) . .
C28 C37 C42 C44 -10.8(8) . .
C40 C41 C42 C37 5.5(9) . .
C40 C41 C42 C44 -164.9(6) . .
W2 O2 C45 O1 2.4(8) . .
W2 O2 C45 C46 -176.9(4) . .
W1 O1 C45 O2 -0.6(8) . .
W1 O1 C45 C46 178.7(4) . .
O2 C45 C46 F2A 59.7(14) . .
O1 C45 C46 F2A -119.6(13) . .
O2 C45 C46 F2B -98.5(14) . .
O1 C45 C46 F2B 82.2(14) . .
O2 C45 C46 F3B 136.3(14) . .
O1 C45 C46 F3B -43.0(15) . .
O2 C45 C46 F3A -61.9(11) . .
O1 C45 C46 F3A 118.8(10) . .
O2 C45 C46 F1A -177.0(11) . .
O1 C45 C46 F1A 3.7(12) . .
O2 C45 C46 F1B 20.3(13) . .
O1 C45 C46 F1B -159.0(11) . .
W1 O3 C47 O4 -0.2(8) . .
W1 O3 C47 C48 179.7(4) . .
W2 O4 C47 O3 -0.1(8) . .
W2 O4 C47 C48 -180.0(4) . .
O3 C47 C48 F6A 108.0(9) . .
O4 C47 C48 F6A -72.1(9) . .
O3 C47 C48 F6B -63.9(10) . .
O4 C47 C48 F6B 116.0(9) . .
O3 C47 C48 F5B 55.6(9) . .
O4 C47 C48 F5B -124.5(7) . .
O3 C47 C48 F4B 168.8(7) . .
O4 C47 C48 F4B -11.3(10) . .
O3 C47 C48 F5A -130.8(7) . .
O4 C47 C48 F5A 49.1(9) . .
O3 C47 C48 F4A -16.6(10) . .
O4 C47 C48 F4A 163.3(7) . .
C49 W3 O5 C71 101.6(4) . .
W3 W3 O5 C71 1.2(4) 2_755 .
C49 W3 O6 C71 -102.2(4) . 2_755
W3 W3 O6 C71 -1.9(4) 2_755 2_755
O5 W3 C49 C50 80.8(4) . .
O6 W3 C49 C50 -98.6(4) . .
W3 W3 C49 C50 171.2(4) 2_755 .
O5 W3 C49 C54 -95.5(5) . .
O6 W3 C49 C54 85.0(5) . .
W3 W3 C49 C54 -5.2(5) 2_755 .
C54 C49 C50 C51 1.6(8) . .
W3 C49 C50 C51 -175.2(4) . .
C54 C49 C50 C55 -173.8(5) . .
W3 C49 C50 C55 9.5(7) . .
C49 C50 C51 C52 1.8(9) . .
C55 C50 C51 C52 177.4(5) . .
C50 C51 C52 C53 -3.3(9) . .
C51 C52 C53 C54 1.3(9) . .
C52 C53 C54 C49 2.2(9) . .
C52 C53 C54 C63 -171.2(6) . .
C50 C49 C54 C53 -3.6(8) . .
W3 C49 C54 C53 172.9(4) . .
C50 C49 C54 C63 169.8(5) . .
W3 C49 C54 C63 -13.7(7) . .
C51 C50 C55 C56 80.7(7) . .
C49 C50 C55 C56 -103.7(6) . .
C51 C50 C55 C60 -93.6(6) . .
C49 C50 C55 C60 82.0(7) . .
C60 C55 C56 C57 -2.3(9) . .
C50 C55 C56 C57 -176.4(5) . .
C60 C55 C56 C61 175.6(5) . .
C50 C55 C56 C61 1.4(8) . .
C55 C56 C57 C58 0.9(9) . .
C61 C56 C57 C58 -177.0(6) . .
C56 C57 C58 C59 0.5(10) . .
C57 C58 C59 C60 -0.6(10) . .
C58 C59 C60 C55 -0.7(9) . .
C58 C59 C60 C62 175.4(6) . .
C56 C55 C60 C59 2.2(9) . .
C50 C55 C60 C59 176.5(5) . .
C56 C55 C60 C62 -173.8(6) . .
C50 C55 C60 C62 0.5(8) . .
C53 C54 C63 C64 78.9(7) . .
C49 C54 C63 C64 -94.7(6) . .
C53 C54 C63 C68 -93.4(7) . .
C49 C54 C63 C68 93.0(7) . .
C68 C63 C64 C65 -5.3(8) . .
C54 C63 C64 C65 -177.6(5) . .
C68 C63 C64 C69 173.4(5) . .
C54 C63 C64 C69 1.1(8) . .
C63 C64 C65 C66 -1.9(9) . .
C69 C64 C65 C66 179.3(6) . .
C64 C65 C66 C67 5.1(10) . .
C65 C66 C67 C68 -0.9(10) . .
C66 C67 C68 C63 -6.1(9) . .
C66 C67 C68 C70 162.0(6) . .
C64 C63 C68 C67 9.2(8) . .
C54 C63 C68 C67 -178.7(5) . .
C64 C63 C68 C70 -159.0(5) . .
C54 C63 C68 C70 13.1(8) . .
W3 O5 C71 O6 0.0(7) . 2_755
W3 O5 C71 C72 -179.2(4) . .
O6 C71 C72 F9 11.5(9) 2_755 .
O5 C71 C72 F9 -169.3(6) . .
O6 C71 C72 F7 -111.9(6) 2_755 .
O5 C71 C72 F7 67.3(7) . .
O6 C71 C72 F8 132.0(6) 2_755 .
O5 C71 C72 F8 -48.7(7) . .
C73 W4 O7 C95 99.4(6) . .
W4 W4 O7 C95 0.5(6) 2_566 .
C73 W4 O8 C95 -99.7(6) . 2_566
W4 W4 O8 C95 -0.8(5) 2_566 2_566
O7 W4 C73 C74 87.0(6) . .
O8 W4 C73 C74 -91.9(6) . .
W4 W4 C73 C74 178.4(6) 2_566 .
O7 W4 C73 C78 -93.3(7) . .
O8 W4 C73 C78 87.8(7) . .
W4 W4 C73 C78 -1.9(7) 2_566 .
C78 C73 C74 C75 4.0(12) . .
W4 C73 C74 C75 -176.3(7) . .
C78 C73 C74 C79 179.1(7) . .
W4 C73 C74 C79 -1.2(10) . .
C73 C74 C75 C76 0.6(14) . .
C79 C74 C75 C76 -174.8(9) . .
C74 C75 C76 C77 -3.6(15) . .
C75 C76 C77 C78 1.9(15) . .
C76 C77 C78 C73 2.9(14) . .
C76 C77 C78 C87 178.9(8) . .
C74 C73 C78 C77 -5.7(12) . .
W4 C73 C78 C77 174.6(7) . .
C74 C73 C78 C87 178.4(7) . .
W4 C73 C78 C87 -1.3(11) . .
C75 C74 C79 C80 -91.6(9) . .
C73 C74 C79 C80 93.1(9) . .
C75 C74 C79 C84 81.0(9) . .
C73 C74 C79 C84 -94.4(9) . .
C84 C79 C80 C81 2.1(10) . .
C74 C79 C80 C81 174.6(6) . .
C84 C79 C80 C85 -174.5(6) . .
C74 C79 C80 C85 -2.0(9) . .
C79 C80 C81 C82 0.1(11) . .
C85 C80 C81 C82 176.7(7) . .
C80 C81 C82 C83 -1.5(13) . .
C81 C82 C83 C84 0.8(13) . .
C80 C79 C84 C83 -2.7(10) . .
C74 C79 C84 C83 -175.3(7) . .
C80 C79 C84 C86 176.5(7) . .
C74 C79 C84 C86 3.9(10) . .
C82 C83 C84 C79 1.2(12) . .
C82 C83 C84 C86 -177.9(8) . .
C77 C78 C87 C92 85.4(10) . .
C73 C78 C87 C92 -98.6(10) . .
C77 C78 C87 C88 -82.8(10) . .
C73 C78 C87 C88 93.3(9) . .
C92 C87 C88 C89 9.7(12) . .
C78 C87 C88 C89 177.4(7) . .
C92 C87 C88 C93 -165.8(9) . .
C78 C87 C88 C93 1.9(13) . .
C87 C88 C89 C90 -3.7(14) . .
C93 C88 C89 C90 171.8(10) . .
C88 C89 C90 C91 -8.9(18) . .
C89 C90 C91 C92 15.2(19) . .
C90 C91 C92 C87 -8.5(17) . .
C90 C91 C92 C94 -179.1(11) . .
C88 C87 C92 C91 -3.9(14) . .
C78 C87 C92 C91 -172.1(9) . .
C88 C87 C92 C94 167.0(9) . .
C78 C87 C92 C94 -1.2(13) . .
W4 O7 C95 O8 0.1(12) . 2_566
W4 O7 C95 C96 -177.9(7) . .
O7 C95 C96 F11 -152.3(14) . .
O8 C95 C96 F11 29.6(18) 2_566 .
O7 C95 C96 F12 64.1(17) . .
O8 C95 C96 F12 -114.1(14) 2_566 .
O7 C95 C96 F10 -39.4(12) . .
O8 C95 C96 F10 142.4(9) 2_566 .

loop_
_platon_squeeze_void_nr
_platon_squeeze_void_average_x
_platon_squeeze_void_average_y
_platon_squeeze_void_average_z
_platon_squeeze_void_volume
_platon_squeeze_void_count_electrons
_platon_squeeze_void_content
1 -0.018 0.193 0.245 157 52 ' '
2 0.018 0.807 0.755 157 52 ' '
